data_7231113
loop_
_publ_author_name
'Pino-Cuevas, Arantxa'
'Gra\~na, Ana'
'Abram, Ulrich'
'Carballo, Rosa'
'V\'azquez-L\'opez, Ezequiel M.'

_publ_section_title
;
 Structural study of mono-, di- and tetranuclear complexes of the
 {Re(CO)3}+ fragment with thiosemicarbazone/thiosemicarbazonate ligands
 containing benzothiazole or benzoxazole groups
;
_journal_issue 33
_journal_name_full CrystEngComm
_journal_page_first 4781
_journal_paper_doi 10.1039/C8CE00874D
_journal_volume 20
_journal_year 2018
_chemical_formula_sum 'C17 H16 N4 S2'
_chemical_formula_weight 340.46
_space_group_crystal_system monoclinic
_space_group_IT_number 15
_space_group_name_Hall '-C 2yc'
_space_group_name_H-M_alt 'C 1 2/c 1'
_symmetry_space_group_name_Hall '-C 2yc'
_symmetry_space_group_name_H-M 'C 1 2/c 1'
_atom_sites_solution_hydrogens geom
_audit_creation_method SHELXL-2013
_audit_update_record
;
2018-03-09 deposited with the CCDC.
2018-07-09 downloaded from the CCDC.
;
_cell_angle_alpha 90
_cell_angle_beta 106.7736(9)
_cell_angle_gamma 90
_cell_formula_units_Z 8
_cell_length_a 24.5508(5)
_cell_length_b 4.84793(9)
_cell_length_c 31.3250(6)
_cell_measurement_reflns_used 7136
_cell_measurement_temperature 296(2)
_cell_measurement_theta_max 68.06
_cell_measurement_theta_min 3.62
_cell_volume 3569.69(12)
_computing_structure_refinement 'SHELXL-2013 (Sheldrick, 2013)'
_diffrn_ambient_temperature 296(2)
_diffrn_measured_fraction_theta_full 0.984
_diffrn_measured_fraction_theta_max 0.977
_diffrn_measurement_device_type Bruker_CCD_Smart_6000
_diffrn_radiation_type CuK\a
_diffrn_radiation_wavelength 1.54178
_diffrn_reflns_av_R_equivalents 0.0329
_diffrn_reflns_av_unetI/netI 0.0268
_diffrn_reflns_Laue_measured_fraction_full 0.984
_diffrn_reflns_Laue_measured_fraction_max 0.977
_diffrn_reflns_limit_h_max 29
_diffrn_reflns_limit_h_min -28
_diffrn_reflns_limit_k_max 5
_diffrn_reflns_limit_k_min -5
_diffrn_reflns_limit_l_max 36
_diffrn_reflns_limit_l_min -36
_diffrn_reflns_number 16193
_diffrn_reflns_point_group_measured_fraction_full 0.984
_diffrn_reflns_point_group_measured_fraction_max 0.977
_diffrn_reflns_theta_full 67.679
_diffrn_reflns_theta_max 68.231
_diffrn_reflns_theta_min 2.947
_exptl_absorpt_coefficient_mu 2.728
_exptl_crystal_colour yellow
_exptl_crystal_density_diffrn 1.267
_exptl_crystal_description needle
_exptl_crystal_F_000 1424
_exptl_crystal_size_max 0.209
_exptl_crystal_size_mid 0.046
_exptl_crystal_size_min 0.024
_refine_diff_density_max 0.294
_refine_diff_density_min -0.190
_refine_diff_density_rms 0.043
_refine_ls_extinction_method none
_refine_ls_goodness_of_fit_ref 0.617
_refine_ls_hydrogen_treatment constr
_refine_ls_matrix_type full
_refine_ls_number_parameters 210
_refine_ls_number_reflns 3189
_refine_ls_number_restraints 0
_refine_ls_restrained_S_all 0.617
_refine_ls_R_factor_all 0.0419
_refine_ls_R_factor_gt 0.0376
_refine_ls_shift/su_max 0.007
_refine_ls_shift/su_mean 0.000
_refine_ls_structure_factor_coef Fsqd
_refine_ls_weighting_details 'w=1/[\s^2^(Fo^2^)+(0.1806P)^2^+3.5379P] where P=(Fo^2^+2Fc^2^)/3'
_refine_ls_weighting_scheme calc
_refine_ls_wR_factor_gt 0.1276
_refine_ls_wR_factor_ref 0.1417
_reflns_Friedel_coverage 0.000
_reflns_number_gt 2850
_reflns_number_total 3189
_reflns_threshold_expression 'I > 2\s(I)'
_cod_data_source_file c8ce00874d2.cif
_cod_data_source_block H2L5
_cod_depositor_comments 'Adding full bibliography for 7231102--7231118.cif.'
_cod_original_cell_volume 3569.68(12)
_cod_database_code 7231113
_shelx_space_group_comment
; 
The symmetry employed for this shelxl refinement is uniquely defined 
by the following loop, which should always be used as a source of 
symmetry information in preference to the above space-group names. 
They are only intended as comments. 
;
_shelx_estimated_absorpt_t_min 0.599
_shelx_estimated_absorpt_t_max 0.937
_shelxl_version_number 2013-3

loop_
_space_group_symop_operation_xyz
'x, y, z'
'-x, y, -z+1/2'
'x+1/2, y+1/2, z'
'-x+1/2, y+1/2, -z+1/2'
'-x, -y, -z'
'x, -y, z-1/2'
'-x+1/2, -y+1/2, -z'
'x+1/2, -y+1/2, z-1/2'

loop_
_atom_site_label
_atom_site_type_symbol
_atom_site_fract_x
_atom_site_fract_y
_atom_site_fract_z
_atom_site_U_iso_or_equiv
_atom_site_adp_type
_atom_site_occupancy
_atom_site_site_symmetry_order
_atom_site_calc_flag
_atom_site_refinement_flags_posn
_atom_site_refinement_flags_adp
S2 S 0.11323(2) -0.18802(10) 0.09388(2) 0.0521(2) Uani 1 1 d . .
S1 S -0.24797(2) 1.39959(12) 0.06502(2) 0.0619(2) Uani 1 1 d . .
N2 N -0.17336(6) 1.0360(3) 0.05364(5) 0.0487(4) Uani 1 1 d . .
H2 H -0.1909 1.0405 0.0256 0.058 Uiso 1 1 calc R U
N3 N -0.12772(6) 0.8639(3) 0.07013(5) 0.0471(4) Uani 1 1 d . .
C8 C -0.04150(8) 0.5013(4) 0.11003(6) 0.0503(4) Uani 1 1 d . .
H8 H -0.0568 0.6113 0.1280 0.060 Uiso 1 1 calc R U
C6 C 0.02672(7) 0.1590(3) 0.10368(6) 0.0432(4) Uani 1 1 d . .
N4 N 0.08545(6) -0.1067(3) 0.16643(5) 0.0477(4) Uani 1 1 d . .
C9 C 0.07250(7) -0.0351(4) 0.12496(6) 0.0429(4) Uani 1 1 d . .
C3 C -0.06385(7) 0.5182(4) 0.06370(6) 0.0423(4) Uani 1 1 d . .
C7 C 0.00283(8) 0.3253(4) 0.12972(6) 0.0495(4) Uani 1 1 d . .
H7 H 0.0168 0.3178 0.1606 0.059 Uiso 1 1 calc R U
C11 C 0.12920(8) -0.2998(4) 0.17608(6) 0.0448(4) Uani 1 1 d . .
N1 N -0.15791(8) 1.1890(4) 0.12442(6) 0.0625(5) Uani 1 1 d . .
H1 H -0.1298 1.0756 0.1308 0.075 Uiso 1 1 calc R U
C2 C -0.11267(7) 0.7017(4) 0.04318(6) 0.0444(4) Uani 1 1 d . .
C5 C 0.00564(9) 0.1780(4) 0.05761(6) 0.0515(5) Uani 1 1 d . .
H5 H 0.0218 0.0718 0.0397 0.062 Uiso 1 1 calc R U
C10 C 0.15003(8) -0.3717(4) 0.14069(6) 0.0460(4) Uani 1 1 d . .
C4 C -0.03925(9) 0.3536(4) 0.03792(6) 0.0497(4) Uani 1 1 d . .
H4 H -0.0531 0.3614 0.0070 0.060 Uiso 1 1 calc R U
C1 C -0.19015(8) 1.1993(4) 0.08282(7) 0.0496(4) Uani 1 1 d . .
C13 C 0.19412(10) -0.6197(5) 0.22191(7) 0.0605(5) Uani 1 1 d . .
H13 H 0.2092 -0.7075 0.2492 0.073 Uiso 1 1 calc R U
C16 C -0.14201(11) 0.6882(5) -0.00565(7) 0.0683(6) Uani 1 1 d . .
H16A H -0.1806 0.6289 -0.0103 0.102 Uiso 1 1 calc R U
H16B H -0.1226 0.5594 -0.0194 0.102 Uiso 1 1 calc R U
H16C H -0.1417 0.8674 -0.0186 0.102 Uiso 1 1 calc R U
C12 C 0.15192(9) -0.4258(5) 0.21759(7) 0.0584(5) Uani 1 1 d . .
H12 H 0.1388 -0.3797 0.2417 0.070 Uiso 1 1 calc R U
C14 C 0.21460(9) -0.6865(4) 0.18633(8) 0.0593(5) Uani 1 1 d . .
H14 H 0.2435 -0.8164 0.1903 0.071 Uiso 1 1 calc R U
C15 C 0.19305(9) -0.5646(4) 0.14528(7) 0.0562(5) Uani 1 1 d . .
H15 H 0.2068 -0.6099 0.1215 0.067 Uiso 1 1 calc R U
C17 C -0.16686(14) 1.3570(7) 0.16012(9) 0.0883(9) Uani 1 1 d . .
H17A H -0.1606 1.5475 0.1546 0.132 Uiso 1 1 calc R U
H17B H -0.1407 1.3017 0.1880 0.132 Uiso 1 1 calc R U
H17C H -0.2052 1.3331 0.1614 0.132 Uiso 1 1 calc R U

loop_
_atom_site_aniso_label
_atom_site_aniso_U_11
_atom_site_aniso_U_22
_atom_site_aniso_U_33
_atom_site_aniso_U_23
_atom_site_aniso_U_13
_atom_site_aniso_U_12
S2 0.0534(3) 0.0596(3) 0.0449(3) 0.00475(18) 0.0168(2) 0.0173(2)
S1 0.0516(3) 0.0658(4) 0.0698(4) -0.0029(2) 0.0199(3) 0.0202(2)
N2 0.0446(8) 0.0491(8) 0.0518(8) 0.0000(7) 0.0129(6) 0.0112(6)
N3 0.0410(8) 0.0442(8) 0.0569(9) 0.0004(6) 0.0157(7) 0.0079(6)
C8 0.0513(10) 0.0538(10) 0.0467(9) -0.0040(8) 0.0152(8) 0.0131(8)
C6 0.0382(8) 0.0421(8) 0.0486(9) 0.0004(7) 0.0117(7) 0.0033(7)
N4 0.0467(8) 0.0502(8) 0.0452(8) -0.0007(6) 0.0116(6) 0.0084(6)
C9 0.0407(8) 0.0432(8) 0.0442(9) -0.0016(7) 0.0113(7) 0.0034(7)
C3 0.0383(8) 0.0409(8) 0.0484(9) 0.0002(7) 0.0134(7) 0.0027(7)
C7 0.0502(10) 0.0545(10) 0.0426(9) -0.0011(7) 0.0113(8) 0.0087(8)
C11 0.0416(9) 0.0434(9) 0.0464(9) -0.0022(7) 0.0081(7) 0.0034(7)
N1 0.0593(10) 0.0714(12) 0.0555(10) -0.0077(8) 0.0148(8) 0.0177(8)
C2 0.0418(9) 0.0431(9) 0.0491(10) 0.0036(7) 0.0146(7) 0.0063(7)
C5 0.0516(10) 0.0576(11) 0.0462(10) -0.0021(8) 0.0155(8) 0.0164(8)
C10 0.0438(9) 0.0446(9) 0.0460(9) -0.0003(7) 0.0073(7) 0.0041(7)
C4 0.0503(10) 0.0553(10) 0.0429(9) 0.0034(8) 0.0126(8) 0.0133(8)
C1 0.0471(10) 0.0457(10) 0.0599(11) -0.0019(8) 0.0214(8) 0.0032(7)
C13 0.0625(12) 0.0578(11) 0.0527(11) 0.0079(9) 0.0032(9) 0.0109(9)
C16 0.0689(14) 0.0777(15) 0.0535(12) -0.0027(10) 0.0102(10) 0.0334(12)
C12 0.0628(12) 0.0632(12) 0.0462(10) 0.0034(9) 0.0112(9) 0.0121(10)
C14 0.0532(11) 0.0533(11) 0.0650(12) 0.0004(9) 0.0066(9) 0.0164(9)
C15 0.0536(11) 0.0557(11) 0.0592(11) -0.0037(9) 0.0163(9) 0.0106(9)
C17 0.0890(19) 0.110(2) 0.0665(15) -0.0243(15) 0.0236(14) 0.0202(16)

loop_
_atom_type_symbol
_atom_type_description
_atom_type_scat_dispersion_real
_atom_type_scat_dispersion_imag
_atom_type_scat_source
C C 0.0181 0.0091 'International Tables Vol C Tables 4.2.6.8 and 6.1.1.4'
H H 0.0000 0.0000 'International Tables Vol C Tables 4.2.6.8 and 6.1.1.4'
N N 0.0311 0.0180 'International Tables Vol C Tables 4.2.6.8 and 6.1.1.4'
S S 0.3331 0.5567 'International Tables Vol C Tables 4.2.6.8 and 6.1.1.4'

loop_
_geom_angle_atom_site_label_1
_geom_angle_atom_site_label_2
_geom_angle_atom_site_label_3
_geom_angle
C10 S2 C9 89.38(8)
C1 N2 N3 118.26(16)
C2 N3 N2 118.91(16)
C7 C8 C3 121.50(17)
C5 C6 C7 118.51(16)
C5 C6 C9 121.39(16)
C7 C6 C9 120.09(17)
C9 N4 C11 110.48(15)
N4 C9 C6 124.20(16)
N4 C9 S2 115.54(13)
C6 C9 S2 120.26(13)
C4 C3 C8 117.59(16)
C4 C3 C2 121.64(16)
C8 C3 C2 120.76(16)
C8 C7 C6 120.50(18)
N4 C11 C10 115.69(16)
N4 C11 C12 124.88(17)
C10 C11 C12 119.41(17)
C1 N1 C17 124.09(19)
N3 C2 C3 115.64(16)
N3 C2 C16 123.74(16)
C3 C2 C16 120.61(16)
C4 C5 C6 120.83(17)
C15 C10 C11 122.00(18)
C15 C10 S2 129.11(16)
C11 C10 S2 108.89(13)
C5 C4 C3 121.04(18)
N1 C1 N2 115.55(17)
N1 C1 S1 124.10(15)
N2 C1 S1 120.34(15)
C12 C13 C14 121.16(19)
C13 C12 C11 118.5(2)
C15 C14 C13 121.37(19)
C14 C15 C10 117.6(2)

loop_
_geom_bond_atom_site_label_1
_geom_bond_atom_site_label_2
_geom_bond_distance
S2 C10 1.7305(18)
S2 C9 1.7491(17)
S1 C1 1.6770(19)
N2 C1 1.360(3)
N2 N3 1.373(2)
N3 C2 1.284(2)
C8 C7 1.381(3)
C8 C3 1.398(3)
C6 C5 1.388(3)
C6 C7 1.391(3)
C6 C9 1.470(2)
N4 C9 1.292(2)
N4 C11 1.391(2)
C3 C4 1.391(3)
C3 C2 1.482(2)
C11 C10 1.393(3)
C11 C12 1.399(3)
N1 C1 1.316(3)
N1 C17 1.451(3)
C2 C16 1.492(3)
C5 C4 1.388(3)
C10 C15 1.387(3)
C13 C12 1.376(3)
C13 C14 1.387(3)
C14 C15 1.375(3)

loop_
_geom_hbond_atom_site_label_D
_geom_hbond_atom_site_label_H
_geom_hbond_atom_site_label_A
_geom_hbond_distance_DH
_geom_hbond_distance_HA
_geom_hbond_distance_DA
_geom_hbond_angle_DHA
_geom_hbond_site_symmetry_A
N2 H2 S1 0.86 2.82 3.6741(17) 175.0 7_475
C16 H16B S2 0.96 3.01 3.892(2) 153.7 5
C16 H16C S1 0.96 2.91 3.442(2) 116.4 7_475
